data_7246185
loop_
_publ_author_name
'Luo, Yu'
'Wang, Xilong'
'Liu, Qianwen'
'He, Yimiao'
'Li, Jing'
'Luo, Shuang'
'Zhu, Qiang'

_publ_section_title
;
 Palladium-catalyzed alkyne hydrocarbonylation under atmospheric pressure
 of carbon monoxide in the presence of hydrosilane
;
_journal_issue 3
_journal_name_full 'Green Chemistry'
_journal_page_first 1120
_journal_page_last 1127
_journal_paper_doi 10.1039/D2GC04689J
_journal_volume 25
_journal_year 2023
_chemical_formula_moiety 'C27 H27 N O'
_chemical_formula_sum 'C27 H27 N O'
_chemical_formula_weight 381.49
_space_group_crystal_system orthorhombic
_space_group_IT_number 19
_space_group_name_Hall 'P 2ac 2ab'
_space_group_name_H-M_alt 'P 21 21 21'
_atom_sites_solution_hydrogens geom
_atom_sites_solution_primary dual
_audit_creation_date 2022-05-05
_audit_creation_method
;
Olex2 1.3
(compiled 2020.11.12 svn.r5f609507 for OlexSys, GUI svn.r6408)
;
_audit_update_record
;
2022-08-12 deposited with the CCDC.	2023-01-13 downloaded from the CCDC.
;
_cell_angle_alpha 90
_cell_angle_beta 90
_cell_angle_gamma 90
_cell_formula_units_Z 4
_cell_length_a 7.78370(10)
_cell_length_b 31.1021(4)
_cell_length_c 8.64470(10)
_cell_measurement_reflns_used 14797
_cell_measurement_temperature 100.00(10)
_cell_measurement_theta_max 78.9740
_cell_measurement_theta_min 2.7890
_cell_volume 2092.79(5)
_computing_cell_refinement 'CrysAlisPro 1.171.41.120a (Rigaku OD, 2021)'
_computing_data_collection 'CrysAlisPro 1.171.41.120a (Rigaku OD, 2021)'
_computing_data_reduction 'CrysAlisPro 1.171.41.120a (Rigaku OD, 2021)'
_computing_molecular_graphics 'Olex2 1.3 (Dolomanov et al., 2009)'
_computing_publication_material 'Olex2 1.3 (Dolomanov et al., 2009)'
_computing_structure_refinement 'SHELXL 2018/3 (Sheldrick, 2015)'
_computing_structure_solution 'SHELXT 2018/2 (Sheldrick, 2018)'
_diffrn_ambient_environment N~2~
_diffrn_ambient_temperature 100.00(10)
_diffrn_detector 'Hybrid Pixel Array Detector'
_diffrn_detector_area_resol_mean 10.0000
_diffrn_detector_type HyPix
_diffrn_measured_fraction_theta_full 1.000
_diffrn_measured_fraction_theta_max 0.979
_diffrn_measurement_details
;
List of Runs (angles in degrees, time in seconds):

  # Type    Start    End  Width  t~exp~   \w     \q     \k     \f   Frames
#--------------------------------------------------------------------------
  1  \w     36.00 112.00   0.50    0.05    --  104.88-157.00   8.00  152
  2  \w     51.00  89.00   0.50    0.05    --   45.56-114.00  69.00   76
  3  \w     33.00  58.00   0.50    0.05    --  104.88 -61.00 -60.00   50
  4  \w     32.00  72.00   0.50    0.05    --  104.88 -61.00-150.00   80
  5  \w    -19.00  25.00   0.50    0.05    --   45.56 -19.00 -30.00   88
  6  \w     43.00 117.00   0.50    0.05    --   45.56  57.00 -90.00  148
  7  \w     94.00 177.00   0.50    0.05    --  104.88  16.00  56.00  166
  8  \w    -69.00 -43.00   0.50    0.05    -- -100.00  61.00 -90.00   52
  9  \w    -91.00 -52.00   0.50    0.05    -- -100.00  77.00-180.00   78
 10  \w   -106.00 -27.00   0.50    0.05    -- -100.00 114.00 160.00  158
 11  \w   -131.00 -99.00   0.50    0.05    -- -100.00 157.00  44.00   64
 12  \w    -24.00  28.00   0.50    0.05    --  -45.56  19.00 120.00  104
 13  \w     -7.00  23.00   0.50    0.05    --  -45.56  19.00-150.00   60
 14  \w   -172.00-122.00   0.50    0.05    -- -100.00 -15.00 150.00  100
 15  \w     41.00  67.00   0.50    0.05    --  112.25 -61.00-180.00   52
 16  \w     65.00 102.00   0.50    0.05    --  112.25 -94.00-150.00   74
 17  \w    117.00 178.00   0.50    0.05    --  112.25  45.00-150.00  122
 18  \w    133.00 163.00   0.50    0.05    --  112.25  77.00 -60.00   60
 19  \w     51.00 105.00   0.50    0.05    --  112.25 -94.00 150.00  108
 20  \w     41.00  86.00   0.50    0.05    --  112.25 -94.00 -30.00   90
 21  \w     40.00  66.00   0.50    0.05    --  112.25 -61.00  60.00   52
 22  \w     88.00 127.00   0.50    0.05    --  112.25  77.00 -60.00   78
 23  \w     40.00  65.00   0.50    0.05    --  112.25 -61.00  90.00   50
 24  \w     46.00  72.00   0.50    0.05    --  112.25 -61.00 150.00   52
 25  \w   -118.00 -21.00   0.50    0.05    --  -45.56 -77.00  60.00  194
 26  \w   -118.00 -21.00   0.50    0.05    --  -45.56 -77.00 150.00  194
 27  \w     21.00 118.00   0.50    0.05    --   45.56  77.00-150.00  194
 28  \w     18.00  95.00   0.50    0.05    --   45.56-125.00 150.00  154
 29  \w     28.00 118.00   0.50    0.05    --   45.56  57.00   0.00  180
 30  \w     96.00 170.00   0.50    0.05    --  112.25  30.00-180.00  148
 31  \w     40.00  73.00   0.50    0.05    --  112.25 -61.00 -30.00   66
;
_diffrn_measurement_device 'four-circle diffractometer'
_diffrn_measurement_device_type 'XtaLAB Synergy R, DW system, HyPix'
_diffrn_measurement_method '\w scans'
_diffrn_orient_matrix_type 'CrysAlisPro convention (1999,Acta A55,543-557)'
_diffrn_orient_matrix_UB_11 -0.0376371000
_diffrn_orient_matrix_UB_12 0.0205408000
_diffrn_orient_matrix_UB_13 0.1585890000
_diffrn_orient_matrix_UB_21 0.0209169000
_diffrn_orient_matrix_UB_22 -0.0441900000
_diffrn_orient_matrix_UB_23 0.0781794000
_diffrn_orient_matrix_UB_31 0.1932150000
_diffrn_orient_matrix_UB_32 0.0087796000
_diffrn_orient_matrix_UB_33 0.0225245000
_diffrn_radiation_monochromator mirror
_diffrn_radiation_probe x-ray
_diffrn_radiation_type 'Cu K\a'
_diffrn_radiation_wavelength 1.54184
_diffrn_reflns_av_R_equivalents 0.0570
_diffrn_reflns_av_unetI/netI 0.0323
_diffrn_reflns_Laue_measured_fraction_full 1.000
_diffrn_reflns_Laue_measured_fraction_max 0.979
_diffrn_reflns_limit_h_max 9
_diffrn_reflns_limit_h_min -7
_diffrn_reflns_limit_k_max 39
_diffrn_reflns_limit_k_min -38
_diffrn_reflns_limit_l_max 10
_diffrn_reflns_limit_l_min -10
_diffrn_reflns_number 20246
_diffrn_reflns_point_group_measured_fraction_full 0.999
_diffrn_reflns_point_group_measured_fraction_max 0.967
_diffrn_reflns_theta_full 67.684
_diffrn_reflns_theta_max 78.973
_diffrn_reflns_theta_min 2.842
_diffrn_source 'Rotating-anode X-ray tube'
_diffrn_source_type 'Rigaku (Cu) X-ray Source'
_exptl_absorpt_coefficient_mu 0.558
_exptl_absorpt_correction_T_max 1.00000
_exptl_absorpt_correction_T_min 0.22787
_exptl_absorpt_correction_type multi-scan
_exptl_absorpt_process_details
;
CrysAlisPro 1.171.41.120a (Rigaku Oxford Diffraction, 2021)
Empirical absorption correction using spherical harmonics,
implemented in SCALE3 ABSPACK scaling algorithm.
;
_exptl_crystal_colour yellow
_exptl_crystal_colour_primary yellow
_exptl_crystal_density_diffrn 1.211
_exptl_crystal_description block
_exptl_crystal_F_000 816
_exptl_crystal_size_max 0.450
_exptl_crystal_size_mid 0.400
_exptl_crystal_size_min 0.300
_refine_diff_density_max 0.263
_refine_diff_density_min -0.274
_refine_diff_density_rms 0.048
_refine_ls_abs_structure_details
;
 Flack x determined using 1655 quotients [(I+)-(I-)]/[(I+)+(I-)]
 (Parsons, Flack and Wagner, Acta Cryst. B69 (2013) 249-259).
;
_refine_ls_abs_structure_Flack -0.04(19)
_refine_ls_extinction_coef 0.0029(5)
_refine_ls_extinction_expression Fc^*^=kFc[1+0.001xFc^2^\l^3^/sin(2\q)]^-1/4^
_refine_ls_extinction_method 'SHELXL-2018/3 (Sheldrick 2018)'
_refine_ls_goodness_of_fit_ref 1.061
_refine_ls_hydrogen_treatment constr
_refine_ls_matrix_type full
_refine_ls_number_parameters 268
_refine_ls_number_reflns 4366
_refine_ls_number_restraints 0
_refine_ls_restrained_S_all 1.061
_refine_ls_R_factor_all 0.0484
_refine_ls_R_factor_gt 0.0471
_refine_ls_shift/su_max 0.001
_refine_ls_shift/su_mean 0.000
_refine_ls_structure_factor_coef Fsqd
_refine_ls_weighting_details 'w=1/[\s^2^(Fo^2^)+(0.0587P)^2^+1.1068P] where P=(Fo^2^+2Fc^2^)/3'
_refine_ls_weighting_scheme calc
_refine_ls_wR_factor_gt 0.1222
_refine_ls_wR_factor_ref 0.1231
_reflns_Friedel_coverage 0.710
_reflns_Friedel_fraction_full 0.999
_reflns_Friedel_fraction_max 0.950
_reflns_number_gt 4200
_reflns_number_total 4366
_reflns_threshold_expression 'I > 2\s(I)'
_cod_data_source_file d2gc04689j2.cif
_cod_data_source_block chenzhh_a2_220427_auto
_cod_depositor_comments 'Adding full bibliography for 7246185--7246186.cif.'
_cod_database_code 7246185
_shelx_shelxl_version_number 2018/3
_chemical_oxdiff_formula CHNO
_shelx_space_group_comment
;
The symmetry employed for this shelxl refinement is uniquely defined
by the following loop, which should always be used as a source of
symmetry information in preference to the above space-group names.
They are only intended as comments.
;
_reflns_odcompleteness_completeness 99.91
_reflns_odcompleteness_iscentric 1
_reflns_odcompleteness_theta 66.97
_olex2_refinement_description
;
1. Fixed Uiso
 At 1.2 times of:
  All C(H) groups
 At 1.5 times of:
  All C(H,H,H) groups
2.a Aromatic/amide H refined with riding coordinates:
 C26(H26), C8(H8), C11(H11), C5(H5), C20(H20), C24(H24), C22(H22), C7(H7),
 C14(H14), C6(H6), C12(H12), C13(H13)
2.b Idealised Me refined as rotating group:
 C17(H17A,H17B,H17C), C18(H18A,H18B,H18C), C19(H19A,H19B,H19C), C28(H28A,H28B,
 H28C), C27(H27A,H27B,H27C)
;
_olex2_submission_special_instructions 'No special instructions were received'
_oxdiff_exptl_absorpt_empirical_details
;
Empirical correction (ABSPACK) includes:
- Absorption correction using spherical harmonics
- Frame scaling
;
_oxdiff_exptl_absorpt_empirical_full_max 3.133
_oxdiff_exptl_absorpt_empirical_full_min 0.440

loop_
_space_group_symop_operation_xyz
'x, y, z'
'-x+1/2, -y, z+1/2'
'-x, y+1/2, -z+1/2'
'x+1/2, -y+1/2, -z'

loop_
_atom_site_label
_atom_site_type_symbol
_atom_site_fract_x
_atom_site_fract_y
_atom_site_fract_z
_atom_site_U_iso_or_equiv
_atom_site_adp_type
_atom_site_occupancy
_atom_site_site_symmetry_order
_atom_site_calc_flag
_atom_site_refinement_flags_posn
_atom_site_refinement_flags_adp
_atom_site_refinement_flags_occupancy
_atom_site_disorder_assembly
_atom_site_disorder_group
O29 O 0.5016(2) 0.58586(6) 0.5951(2) 0.0259(4) Uani 1 1 d . . . . .
N1 N 0.5871(3) 0.58681(7) 0.3376(3) 0.0217(5) Uani 1 1 d . . . . .
C10 C 0.5659(3) 0.54180(8) 0.2992(3) 0.0209(5) Uani 1 1 d . . . . .
C2 C 0.5714(3) 0.60363(8) 0.4859(3) 0.0213(5) Uani 1 1 d . . . . .
C15 C 0.4168(3) 0.52474(8) 0.2303(3) 0.0220(5) Uani 1 1 d . . . . .
C4 C 0.7306(3) 0.65182(8) 0.3294(3) 0.0224(5) Uani 1 1 d . . . . .
C3 C 0.6520(3) 0.64766(8) 0.4825(3) 0.0224(5) Uani 1 1 d . . . . .
C26 C 0.6651(3) 0.74823(9) 0.5057(3) 0.0234(5) Uani 1 1 d . . . . .
H26 H 0.617568 0.738888 0.410229 0.028 Uiso 1 1 calc R U . . .
C9 C 0.6907(3) 0.61430(8) 0.2468(3) 0.0220(5) Uani 1 1 d . . . . .
C8 C 0.7507(3) 0.60650(9) 0.0993(3) 0.0243(6) Uani 1 1 d . . . . .
H8 H 0.719805 0.581070 0.045099 0.029 Uiso 1 1 calc R U . . .
C11 C 0.7103(3) 0.51627(9) 0.3285(3) 0.0243(6) Uani 1 1 d . . . . .
H11 H 0.808176 0.528632 0.376783 0.029 Uiso 1 1 calc R U . . .
C21 C 0.6902(3) 0.71835(9) 0.6247(3) 0.0235(5) Uani 1 1 d . . . . .
C5 C 0.8412(3) 0.68180(9) 0.2613(3) 0.0240(6) Uani 1 1 d . . . . .
H5 H 0.872975 0.707190 0.315262 0.029 Uiso 1 1 calc R U . . .
C20 C 0.6413(3) 0.67300(9) 0.6081(3) 0.0237(5) Uani 1 1 d . . . . .
H20 H 0.596039 0.659765 0.698301 0.028 Uiso 1 1 calc R U . . .
C24 C 0.7814(3) 0.80408(9) 0.6642(3) 0.0244(6) Uani 1 1 d . . . . .
H24 H 0.815014 0.833231 0.676818 0.029 Uiso 1 1 calc R U . . .
C22 C 0.7580(3) 0.73280(9) 0.7657(3) 0.0241(6) Uani 1 1 d . . . . .
H22 H 0.770786 0.713112 0.848878 0.029 Uiso 1 1 calc R U . . .
C7 C 0.8580(3) 0.63715(9) 0.0324(3) 0.0250(6) Uani 1 1 d . . . . .
H7 H 0.900266 0.632861 -0.069528 0.030 Uiso 1 1 calc R U . . .
C25 C 0.7081(3) 0.79118(8) 0.5244(3) 0.0233(6) Uani 1 1 d . . . . .
C14 C 0.4216(4) 0.48073(8) 0.1980(3) 0.0259(6) Uani 1 1 d . . . . .
H14 H 0.321684 0.467493 0.156634 0.031 Uiso 1 1 calc R U . . .
C6 C 0.9037(3) 0.67392(9) 0.1137(3) 0.0256(6) Uani 1 1 d . . . . .
H6 H 0.979331 0.694113 0.067307 0.031 Uiso 1 1 calc R U . . .
C23 C 0.8067(3) 0.77536(9) 0.7858(3) 0.0241(5) Uani 1 1 d . . . . .
C17 C 0.1157(4) 0.52349(10) 0.1184(3) 0.0291(6) Uani 1 1 d . . . . .
H17A H 0.156817 0.510047 0.022764 0.044 Uiso 1 1 calc R U . . .
H17B H 0.015099 0.541351 0.095588 0.044 Uiso 1 1 calc R U . . .
H17C H 0.083948 0.501105 0.192854 0.044 Uiso 1 1 calc R U . . .
C12 C 0.7122(4) 0.47338(9) 0.2881(3) 0.0278(6) Uani 1 1 d . . . . .
H12 H 0.812068 0.456416 0.304309 0.033 Uiso 1 1 calc R U . . .
C13 C 0.5660(4) 0.45548(9) 0.2236(3) 0.0275(6) Uani 1 1 d . . . . .
H13 H 0.564445 0.425857 0.196858 0.033 Uiso 1 1 calc R U . . .
C16 C 0.2581(3) 0.55156(8) 0.1869(3) 0.0236(6) Uani 1 1 d . . . . .
C18 C 0.1800(4) 0.57443(9) 0.3275(3) 0.0265(6) Uani 1 1 d . . . . .
H18A H 0.136791 0.552980 0.400918 0.040 Uiso 1 1 calc R U . . .
H18B H 0.085112 0.592870 0.293642 0.040 Uiso 1 1 calc R U . . .
H18C H 0.268163 0.592039 0.377881 0.040 Uiso 1 1 calc R U . . .
C19 C 0.3083(4) 0.58482(10) 0.0626(4) 0.0295(6) Uani 1 1 d . . . . .
H19A H 0.392879 0.604881 0.105581 0.044 Uiso 1 1 calc R U . . .
H19B H 0.205871 0.600753 0.030101 0.044 Uiso 1 1 calc R U . . .
H19C H 0.358041 0.569970 -0.026744 0.044 Uiso 1 1 calc R U . . .
C28 C 0.6710(4) 0.82338(9) 0.3979(4) 0.0299(6) Uani 1 1 d . . . . .
H28A H 0.674709 0.808937 0.297199 0.045 Uiso 1 1 calc R U . . .
H28B H 0.757593 0.846257 0.400508 0.045 Uiso 1 1 calc R U . . .
H28C H 0.556793 0.835849 0.413916 0.045 Uiso 1 1 calc R U . . .
C27 C 0.8857(4) 0.79029(9) 0.9359(3) 0.0319(7) Uani 1 1 d . . . . .
H27A H 1.008393 0.795838 0.920403 0.048 Uiso 1 1 calc R U . . .
H27B H 0.871036 0.767974 1.014872 0.048 Uiso 1 1 calc R U . . .
H27C H 0.828843 0.816767 0.970045 0.048 Uiso 1 1 calc R U . . .

loop_
_atom_site_aniso_label
_atom_site_aniso_U_11
_atom_site_aniso_U_22
_atom_site_aniso_U_33
_atom_site_aniso_U_23
_atom_site_aniso_U_13
_atom_site_aniso_U_12
O29 0.0247(9) 0.0263(10) 0.0266(10) 0.0016(7) 0.0000(8) -0.0002(8)
N1 0.0166(10) 0.0207(11) 0.0277(11) 0.0007(8) -0.0001(9) -0.0021(9)
C10 0.0196(12) 0.0214(12) 0.0218(12) -0.0002(9) 0.0009(10) 0.0013(10)
C2 0.0164(11) 0.0243(12) 0.0232(12) 0.0017(10) -0.0030(10) 0.0025(10)
C15 0.0211(12) 0.0256(12) 0.0195(11) -0.0001(10) 0.0011(10) -0.0010(10)
C4 0.0167(12) 0.0224(13) 0.0282(13) 0.0027(10) -0.0029(10) 0.0023(10)
C3 0.0173(12) 0.0234(12) 0.0265(13) 0.0032(10) -0.0026(10) 0.0015(10)
C26 0.0180(12) 0.0279(13) 0.0243(12) -0.0015(10) -0.0003(10) 0.0019(10)
C9 0.0164(12) 0.0233(12) 0.0262(13) 0.0027(10) -0.0025(10) 0.0006(10)
C8 0.0216(13) 0.0236(13) 0.0278(14) 0.0000(11) -0.0012(11) -0.0001(10)
C11 0.0180(12) 0.0277(13) 0.0273(13) 0.0035(10) 0.0008(11) 0.0021(10)
C21 0.0170(11) 0.0271(13) 0.0266(13) -0.0014(11) 0.0029(10) 0.0007(10)
C5 0.0178(12) 0.0244(12) 0.0297(14) 0.0005(10) -0.0029(10) -0.0007(10)
C20 0.0181(12) 0.0270(14) 0.0261(13) 0.0022(10) -0.0020(10) 0.0014(10)
C24 0.0182(12) 0.0230(12) 0.0321(14) -0.0039(10) 0.0033(11) -0.0020(10)
C22 0.0214(13) 0.0259(13) 0.0249(13) 0.0006(10) 0.0020(10) 0.0027(10)
C7 0.0198(12) 0.0305(14) 0.0247(13) 0.0025(10) 0.0008(10) 0.0016(10)
C25 0.0160(12) 0.0267(13) 0.0270(13) -0.0005(10) 0.0024(10) 0.0012(10)
C14 0.0276(13) 0.0243(13) 0.0258(13) -0.0005(10) -0.0005(12) -0.0027(11)
C6 0.0177(12) 0.0276(14) 0.0314(14) 0.0051(11) -0.0023(11) -0.0010(10)
C23 0.0190(12) 0.0268(13) 0.0265(13) -0.0034(10) 0.0028(11) 0.0008(10)
C17 0.0220(13) 0.0346(15) 0.0307(14) -0.0039(12) -0.0062(12) -0.0024(11)
C12 0.0252(14) 0.0284(14) 0.0297(14) 0.0050(11) 0.0050(12) 0.0068(11)
C13 0.0337(15) 0.0218(13) 0.0269(13) 0.0005(10) 0.0036(12) 0.0016(11)
C16 0.0189(12) 0.0240(13) 0.0279(13) -0.0011(11) 0.0001(11) -0.0017(10)
C18 0.0210(13) 0.0289(14) 0.0296(14) -0.0011(11) -0.0036(11) 0.0027(10)
C19 0.0221(13) 0.0326(15) 0.0339(15) 0.0059(12) -0.0021(11) 0.0021(12)
C28 0.0282(14) 0.0282(14) 0.0333(16) 0.0025(12) -0.0032(13) -0.0027(12)
C27 0.0353(16) 0.0289(15) 0.0316(15) -0.0027(11) -0.0046(13) -0.0012(12)

loop_
_atom_type_symbol
_atom_type_description
_atom_type_scat_dispersion_real
_atom_type_scat_dispersion_imag
_atom_type_scat_source
C C 0.0181 0.0091 'International Tables Vol C Tables 4.2.6.8 and 6.1.1.4'
H H 0.0000 0.0000 'International Tables Vol C Tables 4.2.6.8 and 6.1.1.4'
N N 0.0311 0.0180 'International Tables Vol C Tables 4.2.6.8 and 6.1.1.4'
O O 0.0492 0.0322 'International Tables Vol C Tables 4.2.6.8 and 6.1.1.4'

loop_
_geom_angle_atom_site_label_1
_geom_angle_atom_site_label_2
_geom_angle_atom_site_label_3
_geom_angle
_geom_angle_site_symmetry_1
_geom_angle_site_symmetry_3
_geom_angle_publ_flag
C2 N1 C10 124.4(2) . . ?
C2 N1 C9 109.6(2) . . ?
C9 N1 C10 121.5(2) . . ?
C15 C10 N1 123.7(2) . . ?
C11 C10 N1 114.6(2) . . ?
C11 C10 C15 121.7(2) . . ?
O29 C2 N1 125.6(2) . . ?
O29 C2 C3 127.7(2) . . ?
N1 C2 C3 106.7(2) . . ?
C10 C15 C16 124.1(2) . . ?
C14 C15 C10 115.5(2) . . ?
C14 C15 C16 120.3(2) . . ?
C9 C4 C3 107.1(2) . . ?
C5 C4 C3 134.2(3) . . ?
C5 C4 C9 118.4(3) . . ?
C4 C3 C2 105.8(2) . . ?
C20 C3 C2 119.4(2) . . ?
C20 C3 C4 134.8(2) . . ?
C21 C26 H26 119.3 . . ?
C25 C26 H26 119.3 . . ?
C25 C26 C21 121.4(3) . . ?
C4 C9 N1 110.3(2) . . ?
C8 C9 N1 126.9(2) . . ?
C8 C9 C4 122.8(2) . . ?
C9 C8 H8 121.1 . . ?
C9 C8 C7 117.8(3) . . ?
C7 C8 H8 121.1 . . ?
C10 C11 H11 119.6 . . ?
C12 C11 C10 120.8(3) . . ?
C12 C11 H11 119.6 . . ?
C26 C21 C20 122.0(2) . . ?
C26 C21 C22 118.6(2) . . ?
C22 C21 C20 119.4(2) . . ?
C4 C5 H5 120.5 . . ?
C6 C5 C4 119.0(3) . . ?
C6 C5 H5 120.5 . . ?
C3 C20 C21 128.8(3) . . ?
C3 C20 H20 115.6 . . ?
C21 C20 H20 115.6 . . ?
C25 C24 H24 119.1 . . ?
C23 C24 H24 119.1 . . ?
C23 C24 C25 121.8(2) . . ?
C21 C22 H22 119.4 . . ?
C23 C22 C21 121.2(3) . . ?
C23 C22 H22 119.4 . . ?
C8 C7 H7 119.8 . . ?
C6 C7 C8 120.5(3) . . ?
C6 C7 H7 119.8 . . ?
C26 C25 C24 118.5(3) . . ?
C26 C25 C28 120.6(3) . . ?
C24 C25 C28 121.0(2) . . ?
C15 C14 H14 118.5 . . ?
C13 C14 C15 122.9(3) . . ?
C13 C14 H14 118.5 . . ?
C5 C6 C7 121.4(3) . . ?
C5 C6 H6 119.3 . . ?
C7 C6 H6 119.3 . . ?
C24 C23 C27 120.6(2) . . ?
C22 C23 C24 118.5(3) . . ?
C22 C23 C27 120.8(3) . . ?
H17A C17 H17B 109.5 . . ?
H17A C17 H17C 109.5 . . ?
H17B C17 H17C 109.5 . . ?
C16 C17 H17A 109.5 . . ?
C16 C17 H17B 109.5 . . ?
C16 C17 H17C 109.5 . . ?
C11 C12 H12 120.6 . . ?
C11 C12 C13 118.8(3) . . ?
C13 C12 H12 120.6 . . ?
C14 C13 H13 119.9 . . ?
C12 C13 C14 120.1(3) . . ?
C12 C13 H13 119.9 . . ?
C15 C16 C19 109.3(2) . . ?
C17 C16 C15 111.5(2) . . ?
C17 C16 C18 106.5(2) . . ?
C17 C16 C19 107.2(2) . . ?
C18 C16 C15 112.1(2) . . ?
C18 C16 C19 110.0(2) . . ?
C16 C18 H18A 109.5 . . ?
C16 C18 H18B 109.5 . . ?
C16 C18 H18C 109.5 . . ?
H18A C18 H18B 109.5 . . ?
H18A C18 H18C 109.5 . . ?
H18B C18 H18C 109.5 . . ?
C16 C19 H19A 109.5 . . ?
C16 C19 H19B 109.5 . . ?
C16 C19 H19C 109.5 . . ?
H19A C19 H19B 109.5 . . ?
H19A C19 H19C 109.5 . . ?
H19B C19 H19C 109.5 . . ?
C25 C28 H28A 109.5 . . ?
C25 C28 H28B 109.5 . . ?
C25 C28 H28C 109.5 . . ?
H28A C28 H28B 109.5 . . ?
H28A C28 H28C 109.5 . . ?
H28B C28 H28C 109.5 . . ?
C23 C27 H27A 109.5 . . ?
C23 C27 H27B 109.5 . . ?
C23 C27 H27C 109.5 . . ?
H27A C27 H27B 109.5 . . ?
H27A C27 H27C 109.5 . . ?
H27B C27 H27C 109.5 . . ?

loop_
_geom_bond_atom_site_label_1
_geom_bond_atom_site_label_2
_geom_bond_distance
_geom_bond_site_symmetry_2
_geom_bond_publ_flag
O29 C2 1.221(3) . ?
N1 C10 1.448(3) . ?
N1 C2 1.390(3) . ?
N1 C9 1.413(3) . ?
C10 C15 1.408(4) . ?
C10 C11 1.399(4) . ?
C2 C3 1.507(4) . ?
C15 C14 1.398(4) . ?
C15 C16 1.537(4) . ?
C4 C3 1.463(4) . ?
C4 C9 1.403(4) . ?
C4 C5 1.399(4) . ?
C3 C20 1.344(4) . ?
C26 H26 0.9500 . ?
C26 C21 1.400(4) . ?
C26 C25 1.387(4) . ?
C9 C8 1.379(4) . ?
C8 H8 0.9500 . ?
C8 C7 1.393(4) . ?
C11 H11 0.9500 . ?
C11 C12 1.379(4) . ?
C21 C20 1.468(4) . ?
C21 C22 1.402(4) . ?
C5 H5 0.9500 . ?
C5 C6 1.387(4) . ?
C20 H20 0.9500 . ?
C24 H24 0.9500 . ?
C24 C25 1.396(4) . ?
C24 C23 1.393(4) . ?
C22 H22 0.9500 . ?
C22 C23 1.388(4) . ?
C7 H7 0.9500 . ?
C7 C6 1.389(4) . ?
C25 C28 1.511(4) . ?
C14 H14 0.9500 . ?
C14 C13 1.389(4) . ?
C6 H6 0.9500 . ?
C23 C27 1.509(4) . ?
C17 H17A 0.9800 . ?
C17 H17B 0.9800 . ?
C17 H17C 0.9800 . ?
C17 C16 1.531(4) . ?
C12 H12 0.9500 . ?
C12 C13 1.384(4) . ?
C13 H13 0.9500 . ?
C16 C18 1.534(4) . ?
C16 C19 1.542(4) . ?
C18 H18A 0.9800 . ?
C18 H18B 0.9800 . ?
C18 H18C 0.9800 . ?
C19 H19A 0.9800 . ?
C19 H19B 0.9800 . ?
C19 H19C 0.9800 . ?
C28 H28A 0.9800 . ?
C28 H28B 0.9800 . ?
C28 H28C 0.9800 . ?
C27 H27A 0.9800 . ?
C27 H27B 0.9800 . ?
C27 H27C 0.9800 . ?

loop_
_geom_torsion_atom_site_label_1
_geom_torsion_atom_site_label_2
_geom_torsion_atom_site_label_3
_geom_torsion_atom_site_label_4
_geom_torsion
_geom_torsion_site_symmetry_1
_geom_torsion_site_symmetry_2
_geom_torsion_site_symmetry_3
_geom_torsion_site_symmetry_4
_geom_torsion_publ_flag
O29 C2 C3 C4 174.9(3) . . . . ?
O29 C2 C3 C20 -4.3(4) . . . . ?
N1 C10 C15 C14 178.4(2) . . . . ?
N1 C10 C15 C16 0.1(4) . . . . ?
N1 C10 C11 C12 -175.7(2) . . . . ?
N1 C2 C3 C4 -6.6(3) . . . . ?
N1 C2 C3 C20 174.1(2) . . . . ?
N1 C9 C8 C7 -177.1(2) . . . . ?
C10 N1 C2 O29 -17.6(4) . . . . ?
C10 N1 C2 C3 163.9(2) . . . . ?
C10 N1 C9 C4 -163.0(2) . . . . ?
C10 N1 C9 C8 15.6(4) . . . . ?
C10 C15 C14 C13 -3.3(4) . . . . ?
C10 C15 C16 C17 -178.4(2) . . . . ?
C10 C15 C16 C18 -59.1(3) . . . . ?
C10 C15 C16 C19 63.2(3) . . . . ?
C10 C11 C12 C13 -2.6(4) . . . . ?
C2 N1 C10 C15 102.2(3) . . . . ?
C2 N1 C10 C11 -81.0(3) . . . . ?
C2 N1 C9 C4 -5.9(3) . . . . ?
C2 N1 C9 C8 172.7(3) . . . . ?
C2 C3 C20 C21 -171.6(3) . . . . ?
C15 C10 C11 C12 1.1(4) . . . . ?
C15 C14 C13 C12 2.0(4) . . . . ?
C4 C3 C20 C21 9.4(5) . . . . ?
C4 C9 C8 C7 1.2(4) . . . . ?
C4 C5 C6 C7 0.4(4) . . . . ?
C3 C4 C9 N1 1.4(3) . . . . ?
C3 C4 C9 C8 -177.2(2) . . . . ?
C3 C4 C5 C6 174.6(3) . . . . ?
C26 C21 C20 C3 37.1(4) . . . . ?
C26 C21 C22 C23 -2.8(4) . . . . ?
C9 N1 C10 C15 -104.2(3) . . . . ?
C9 N1 C10 C11 72.6(3) . . . . ?
C9 N1 C2 O29 -173.9(2) . . . . ?
C9 N1 C2 C3 7.6(3) . . . . ?
C9 C4 C3 C2 3.1(3) . . . . ?
C9 C4 C3 C20 -177.8(3) . . . . ?
C9 C4 C5 C6 1.5(4) . . . . ?
C9 C8 C7 C6 0.8(4) . . . . ?
C8 C7 C6 C5 -1.6(4) . . . . ?
C11 C10 C15 C14 1.8(4) . . . . ?
C11 C10 C15 C16 -176.5(3) . . . . ?
C11 C12 C13 C14 1.1(4) . . . . ?
C21 C26 C25 C24 1.5(4) . . . . ?
C21 C26 C25 C28 -176.6(3) . . . . ?
C21 C22 C23 C24 2.2(4) . . . . ?
C21 C22 C23 C27 -177.7(3) . . . . ?
C5 C4 C3 C2 -170.5(3) . . . . ?
C5 C4 C3 C20 8.6(5) . . . . ?
C5 C4 C9 N1 176.2(2) . . . . ?
C5 C4 C9 C8 -2.4(4) . . . . ?
C20 C21 C22 C23 179.6(3) . . . . ?
C22 C21 C20 C3 -145.5(3) . . . . ?
C25 C26 C21 C20 178.5(3) . . . . ?
C25 C26 C21 C22 1.0(4) . . . . ?
C25 C24 C23 C22 0.4(4) . . . . ?
C25 C24 C23 C27 -179.8(3) . . . . ?
C14 C15 C16 C17 3.4(4) . . . . ?
C14 C15 C16 C18 122.8(3) . . . . ?
C14 C15 C16 C19 -115.0(3) . . . . ?
C23 C24 C25 C26 -2.2(4) . . . . ?
C23 C24 C25 C28 175.9(3) . . . . ?
C16 C15 C14 C13 175.0(3) . . . . ?
